data_2227191
loop_
_publ_author_name
'Li, Yu-xian'
'Yang, Huai-xia'
'Ding, Ya-nan'
'Meng, Xiang-ru'

_publ_section_title
;
 Acetatochlorido[2,2'-(ethane-1,2-diyl)di-1<i>H</i>-benzimidazole]copper(II)
 monohydrate
;
_journal_coeditor_code BR2145
_journal_issue 9
_journal_name_full 'Acta Crystallographica Section E'
_journal_page_first m1155
_journal_paper_doi 10.1107/S160053681003326X
_journal_volume 66
_journal_year 2010
_chemical_formula_iupac '[Cu (C2 H3 O2) Cl (C16 H14 N4)], H2 O'
_chemical_formula_moiety 'C18 H17 Cl Cu N4 O2, H2 O'
_chemical_formula_sum 'C18 H19 Cl Cu N4 O3'
_chemical_formula_weight 438.36
_chemical_name_systematic
;
Acetatochlorido[2,2'-(ethane-1,2-diyl)di-1<i>H</i>-benzimidazole]copper(II)
monohydrate
;
_space_group_IT_number 14
_symmetry_cell_setting monoclinic
_symmetry_space_group_name_Hall '-P 2ybc'
_symmetry_space_group_name_H-M 'P 1 21/c 1'
_atom_sites_solution_hydrogens geom
_atom_sites_solution_primary direct
_atom_sites_solution_secondary difmap
_audit_creation_method SHELXL-97
_cell_angle_alpha 90.00
_cell_angle_beta 108.04(3)
_cell_angle_gamma 90.00
_cell_formula_units_Z 4
_cell_length_a 14.796(3)
_cell_length_b 8.5844(17)
_cell_length_c 15.162(3)
_cell_measurement_reflns_used 4685
_cell_measurement_temperature 293(2)
_cell_measurement_theta_max 27.8844
_cell_measurement_theta_min 2.3146
_cell_volume 1831.1(7)
_computing_cell_refinement 'CrystalClear (Rigaku/MSC, 2006)'
_computing_data_collection 'CrystalClear (Rigaku/MSC, 2006)'
_computing_data_reduction 'CrystalClear (Rigaku/MSC, 2006)'
_computing_molecular_graphics 'SHELXTL (Sheldrick, 2008)'
_computing_publication_material 'SHELXTL (Sheldrick, 2008)'
_computing_structure_refinement 'SHELXL97 (Sheldrick, 2008'
_computing_structure_solution 'SHELXS97 (Sheldrick, 2008)'
_diffrn_ambient_temperature 293(2)
_diffrn_detector_area_resol_mean 28.5714
_diffrn_measured_fraction_theta_full 0.993
_diffrn_measured_fraction_theta_max 0.993
_diffrn_measurement_device_type 'Rigaku Saturn'
_diffrn_measurement_method \w
_diffrn_radiation_monochromator graphite
_diffrn_radiation_source 'fine-focus sealed tube'
_diffrn_radiation_type MoK\a
_diffrn_radiation_wavelength 0.71073
_diffrn_reflns_av_R_equivalents 0.0292
_diffrn_reflns_av_sigmaI/netI 0.0313
_diffrn_reflns_limit_h_max 18
_diffrn_reflns_limit_h_min -18
_diffrn_reflns_limit_k_max 10
_diffrn_reflns_limit_k_min -10
_diffrn_reflns_limit_l_max 15
_diffrn_reflns_limit_l_min -18
_diffrn_reflns_number 12276
_diffrn_reflns_theta_full 26.00
_diffrn_reflns_theta_max 26.00
_diffrn_reflns_theta_min 2.75
_exptl_absorpt_coefficient_mu 1.366
_exptl_absorpt_correction_T_max 0.7814
_exptl_absorpt_correction_T_min 0.7532
_exptl_absorpt_correction_type multi-scan
_exptl_absorpt_process_details '(CrystalClear; Rigaku/MSC, 2006)'
_exptl_crystal_colour Green
_exptl_crystal_density_diffrn 1.590
_exptl_crystal_density_method 'not measured'
_exptl_crystal_description Prism
_exptl_crystal_F_000 900
_exptl_crystal_size_max 0.22
_exptl_crystal_size_mid 0.20
_exptl_crystal_size_min 0.19
_refine_diff_density_max 0.368
_refine_diff_density_min -0.332
_refine_ls_extinction_method none
_refine_ls_goodness_of_fit_ref 1.073
_refine_ls_hydrogen_treatment constr
_refine_ls_matrix_type full
_refine_ls_number_parameters 244
_refine_ls_number_reflns 3573
_refine_ls_number_restraints 0
_refine_ls_restrained_S_all 1.073
_refine_ls_R_factor_all 0.0477
_refine_ls_R_factor_gt 0.0398
_refine_ls_shift/su_max 0.000
_refine_ls_shift/su_mean 0.000
_refine_ls_structure_factor_coef Fsqd
_refine_ls_weighting_details 'calc w=1/[\s^2^(Fo^2^)+(0.0516P)^2^+0.5788P] where P=(Fo^2^+2Fc^2^)/3'
_refine_ls_weighting_scheme calc
_refine_ls_wR_factor_gt 0.0952
_refine_ls_wR_factor_ref 0.1006
_reflns_number_gt 3135
_reflns_number_total 3573
_reflns_threshold_expression I>2\s(I)
_cod_data_source_file br2145.cif
_cod_data_source_block I
_cod_original_cell_volume 1831.2(6)
_cod_original_sg_symbol_H-M 'P 21/c'
_cod_database_code 2227191
_cod_database_fobs_code 2227191

loop_
_symmetry_equiv_pos_as_xyz
'x, y, z'
'-x, y+1/2, -z+1/2'
'-x, -y, -z'
'x, -y-1/2, z-1/2'

loop_
_atom_site_type_symbol
_atom_site_label
_atom_site_fract_x
_atom_site_fract_y
_atom_site_fract_z
_atom_site_U_iso_or_equiv
_atom_site_adp_type
_atom_site_calc_flag
_atom_site_refinement_flags
_atom_site_occupancy
_atom_site_disorder_assembly
_atom_site_disorder_group
Cu Cu1 0.23644(2) 0.50951(3) 0.26280(2) 0.03006(13) Uani d . 1 . .
N N1 0.19690(16) 0.3120(2) 0.19598(15) 0.0313(5) Uani d . 1 . .
N N2 0.19221(17) 0.0579(3) 0.17476(17) 0.0390(6) Uani d . 1 . .
H H2A 0.2008 -0.0398 0.1871 0.047 Uiso calc R 1 . .
N N3 0.37363(16) 0.4577(3) 0.32508(16) 0.0338(5) Uani d . 1 . .
N N4 0.51000(17) 0.3474(3) 0.40310(16) 0.0398(6) Uani d . 1 . .
H H4A 0.5499 0.2766 0.4306 0.048 Uiso calc R 1 . .
O O1 0.22960(14) 0.6870(2) 0.35141(14) 0.0436(5) Uani d . 1 . .
O O2 0.10300(14) 0.5737(2) 0.26343(13) 0.0402(5) Uani d . 1 . .
O O3 0.34911(15) 0.6401(2) 0.00045(14) 0.0475(5) Uani d . 1 . .
H H1W 0.3208 0.6478 0.0390 0.057 Uiso d R 1 . .
H H2W 0.3163 0.6933 -0.0425 0.057 Uiso d R 1 . .
Cl Cl1 0.23462(6) 0.70125(8) 0.13960(5) 0.0456(2) Uani d . 1 . .
C C1 0.15038(18) 0.2829(3) 0.10261(18) 0.0297(6) Uani d . 1 . .
C C2 0.1067(2) 0.3812(3) 0.02902(19) 0.0371(7) Uani d . 1 . .
H H2B 0.1059 0.4885 0.0370 0.044 Uiso calc R 1 . .
C C3 0.0645(2) 0.3135(4) -0.0563(2) 0.0472(8) Uani d . 1 . .
H H3A 0.0336 0.3767 -0.1064 0.057 Uiso calc R 1 . .
C C4 0.0669(2) 0.1537(4) -0.0695(2) 0.0505(8) Uani d . 1 . .
H H4B 0.0395 0.1128 -0.1286 0.061 Uiso calc R 1 . .
C C5 0.1084(2) 0.0554(4) 0.0021(2) 0.0475(8) Uani d . 1 . .
H H5A 0.1095 -0.0517 -0.0067 0.057 Uiso calc R 1 . .
C C6 0.14879(19) 0.1216(3) 0.08851(19) 0.0341(6) Uani d . 1 . .
C C7 0.2186(2) 0.1743(3) 0.23568(19) 0.0347(6) Uani d . 1 . .
C C8 0.2706(2) 0.1519(3) 0.3365(2) 0.0422(7) Uani d . 1 . .
H H8A 0.2554 0.0498 0.3555 0.051 Uiso calc R 1 . .
H H8B 0.2490 0.2292 0.3721 0.051 Uiso calc R 1 . .
C C9 0.3775(2) 0.1656(3) 0.3583(2) 0.0443(8) Uani d . 1 . .
H H9A 0.4072 0.1164 0.4179 0.053 Uiso calc R 1 . .
H H9B 0.3960 0.1065 0.3121 0.053 Uiso calc R 1 . .
C C10 0.4171(2) 0.3257(3) 0.36158(19) 0.0350(6) Uani d . 1 . .
C C11 0.44533(19) 0.5716(3) 0.34521(19) 0.0341(6) Uani d . 1 . .
C C12 0.4432(2) 0.7294(3) 0.3244(2) 0.0425(7) Uani d . 1 . .
H H12A 0.3869 0.7788 0.2916 0.051 Uiso calc R 1 . .
C C13 0.5285(2) 0.8104(4) 0.3544(2) 0.0510(8) Uani d . 1 . .
H H13A 0.5290 0.9162 0.3412 0.061 Uiso calc R 1 . .
C C14 0.6132(2) 0.7376(4) 0.4037(2) 0.0531(9) Uani d . 1 . .
H H14A 0.6688 0.7961 0.4229 0.064 Uiso calc R 1 . .
C C15 0.6167(2) 0.5823(4) 0.4248(2) 0.0477(8) Uani d . 1 . .
H H15A 0.6733 0.5334 0.4574 0.057 Uiso calc R 1 . .
C C16 0.5313(2) 0.5015(3) 0.3947(2) 0.0373(7) Uani d . 1 . .
C C17 0.0792(2) 0.7964(4) 0.3494(3) 0.0570(9) Uani d . 1 . .
H H17A 0.0632 0.7570 0.4020 0.086 Uiso calc R 1 . .
H H17B 0.0221 0.8147 0.2992 0.086 Uiso calc R 1 . .
H H17C 0.1137 0.8923 0.3659 0.086 Uiso calc R 1 . .
C C18 0.1398(2) 0.6794(3) 0.32005(19) 0.0370(7) Uani d . 1 . .

loop_
_atom_site_aniso_label
_atom_site_aniso_U_11
_atom_site_aniso_U_22
_atom_site_aniso_U_33
_atom_site_aniso_U_12
_atom_site_aniso_U_13
_atom_site_aniso_U_23
Cu1 0.0287(2) 0.0265(2) 0.0330(2) 0.00279(13) 0.00674(14) -0.00318(13)
N1 0.0321(12) 0.0269(12) 0.0326(12) -0.0002(10) 0.0068(10) 0.0016(9)
N2 0.0431(15) 0.0224(12) 0.0477(15) -0.0004(11) 0.0084(12) 0.0008(11)
N3 0.0293(13) 0.0349(13) 0.0367(13) 0.0051(10) 0.0094(10) -0.0012(10)
N4 0.0310(13) 0.0421(14) 0.0404(14) 0.0097(11) 0.0026(10) 0.0034(11)
O1 0.0339(12) 0.0483(13) 0.0463(12) 0.0038(9) 0.0093(9) -0.0152(10)
O2 0.0349(11) 0.0407(11) 0.0425(11) 0.0016(9) 0.0083(9) -0.0051(10)
O3 0.0454(13) 0.0499(13) 0.0435(12) 0.0003(10) 0.0083(10) 0.0003(10)
Cl1 0.0658(5) 0.0305(4) 0.0414(4) -0.0017(3) 0.0180(4) 0.0043(3)
C1 0.0261(14) 0.0266(13) 0.0374(14) -0.0026(11) 0.0111(11) -0.0025(11)
C2 0.0356(16) 0.0307(15) 0.0403(16) -0.0019(12) 0.0050(12) 0.0024(12)
C3 0.0442(19) 0.0492(19) 0.0420(17) -0.0032(15) 0.0044(14) 0.0054(14)
C4 0.051(2) 0.056(2) 0.0385(17) -0.0067(16) 0.0050(14) -0.0139(15)
C5 0.0467(19) 0.0378(17) 0.055(2) -0.0022(15) 0.0107(15) -0.0136(15)
C6 0.0318(15) 0.0290(14) 0.0405(15) 0.0011(12) 0.0096(12) -0.0041(12)
C7 0.0343(16) 0.0301(15) 0.0381(15) -0.0011(12) 0.0088(12) 0.0032(12)
C8 0.0473(19) 0.0364(16) 0.0405(16) -0.0020(14) 0.0098(14) 0.0107(13)
C9 0.0460(19) 0.0359(16) 0.0437(17) 0.0075(14) 0.0031(14) 0.0076(13)
C10 0.0330(15) 0.0387(16) 0.0319(14) 0.0058(12) 0.0081(12) 0.0003(12)
C11 0.0264(14) 0.0387(16) 0.0363(15) 0.0014(12) 0.0082(11) -0.0053(12)
C12 0.0344(16) 0.0404(17) 0.0521(18) 0.0016(13) 0.0125(14) -0.0040(14)
C13 0.0449(19) 0.0432(19) 0.068(2) -0.0056(15) 0.0222(17) -0.0068(16)
C14 0.0349(18) 0.063(2) 0.064(2) -0.0098(16) 0.0190(16) -0.0125(18)
C15 0.0281(16) 0.059(2) 0.0528(19) 0.0062(15) 0.0073(13) -0.0038(16)
C16 0.0311(15) 0.0444(18) 0.0364(15) 0.0049(13) 0.0107(12) -0.0034(13)
C17 0.053(2) 0.056(2) 0.067(2) 0.0192(17) 0.0255(18) -0.0051(18)
C18 0.0407(17) 0.0375(16) 0.0349(15) 0.0069(13) 0.0150(13) 0.0021(13)

loop_
_atom_type_symbol
_atom_type_description
_atom_type_scat_dispersion_real
_atom_type_scat_dispersion_imag
_atom_type_scat_source
C C 0.0033 0.0016 'International Tables Vol C Tables 4.2.6.8 and 6.1.1.4'
H H 0.0000 0.0000 'International Tables Vol C Tables 4.2.6.8 and 6.1.1.4'
N N 0.0061 0.0033 'International Tables Vol C Tables 4.2.6.8 and 6.1.1.4'
O O 0.0106 0.0060 'International Tables Vol C Tables 4.2.6.8 and 6.1.1.4'
Cl Cl 0.1484 0.1585 'International Tables Vol C Tables 4.2.6.8 and 6.1.1.4'
Cu Cu 0.3201 1.2651 'International Tables Vol C Tables 4.2.6.8 and 6.1.1.4'

loop_
_geom_angle_atom_site_label_1
_geom_angle_atom_site_label_2
_geom_angle_atom_site_label_3
_geom_angle_site_symmetry_1
_geom_angle_site_symmetry_3
_geom_angle
_geom_angle_publ_flag
N1 Cu1 N3 . . 98.48(9) ?
N1 Cu1 O2 . . 95.78(9) ?
N3 Cu1 O2 . . 153.13(9) ?
N1 Cu1 O1 . . 155.25(9) ?
N3 Cu1 O1 . . 95.98(9) ?
O2 Cu1 O1 . . 63.62(8) ?
N1 Cu1 C18 . . 126.68(10) ?
N3 Cu1 C18 . . 126.69(10) ?
O2 Cu1 C18 . . 31.63(9) ?
O1 Cu1 C18 . . 32.06(9) ?
N1 Cu1 Cl1 . . 104.57(7) ?
N3 Cu1 Cl1 . . 105.94(7) ?
O2 Cu1 Cl1 . . 92.25(6) ?
O1 Cu1 Cl1 . . 90.52(7) ?
C18 Cu1 Cl1 . . 90.03(7) ?
C7 N1 C1 . . 106.1(2) ?
C7 N1 Cu1 . . 123.01(18) ?
C1 N1 Cu1 . . 130.73(17) ?
C7 N2 C6 . . 108.1(2) ?
C7 N2 H2A . . 126.0 ?
C6 N2 H2A . . 126.0 ?
C10 N3 C11 . . 105.4(2) ?
C10 N3 Cu1 . . 132.1(2) ?
C11 N3 Cu1 . . 122.28(18) ?
C10 N4 C16 . . 108.8(2) ?
C10 N4 H4A . . 125.6 ?
C16 N4 H4A . . 125.6 ?
C18 O1 Cu1 . . 88.55(16) ?
C18 O2 Cu1 . . 89.06(17) ?
H1W O3 H2W . . 102.3 ?
C2 C1 N1 . . 132.0(2) ?
C2 C1 C6 . . 119.8(2) ?
N1 C1 C6 . . 108.2(2) ?
C3 C2 C1 . . 117.5(3) ?
C3 C2 H2B . . 121.3 ?
C1 C2 H2B . . 121.3 ?
C2 C3 C4 . . 121.8(3) ?
C2 C3 H3A . . 119.1 ?
C4 C3 H3A . . 119.1 ?
C5 C4 C3 . . 121.5(3) ?
C5 C4 H4B . . 119.3 ?
C3 C4 H4B . . 119.3 ?
C4 C5 C6 . . 117.2(3) ?
C4 C5 H5A . . 121.4 ?
C6 C5 H5A . . 121.4 ?
N2 C6 C5 . . 132.4(3) ?
N2 C6 C1 . . 105.5(2) ?
C5 C6 C1 . . 122.2(3) ?
N1 C7 N2 . . 112.2(2) ?
N1 C7 C8 . . 123.8(2) ?
N2 C7 C8 . . 123.9(2) ?
C7 C8 C9 . . 112.6(3) ?
C7 C8 H8A . . 109.1 ?
C9 C8 H8A . . 109.1 ?
C7 C8 H8B . . 109.1 ?
C9 C8 H8B . . 109.1 ?
H8A C8 H8B . . 107.8 ?
C10 C9 C8 . . 116.9(2) ?
C10 C9 H9A . . 108.1 ?
C8 C9 H9A . . 108.1 ?
C10 C9 H9B . . 108.1 ?
C8 C9 H9B . . 108.1 ?
H9A C9 H9B . . 107.3 ?
N4 C10 N3 . . 111.7(3) ?
N4 C10 C9 . . 118.8(2) ?
N3 C10 C9 . . 129.4(3) ?
C12 C11 C16 . . 119.6(3) ?
C12 C11 N3 . . 131.8(3) ?
C16 C11 N3 . . 108.5(2) ?
C13 C12 C11 . . 117.4(3) ?
C13 C12 H12A . . 121.3 ?
C11 C12 H12A . . 121.3 ?
C12 C13 C14 . . 121.8(3) ?
C12 C13 H13A . . 119.1 ?
C14 C13 H13A . . 119.1 ?
C15 C14 C13 . . 121.7(3) ?
C15 C14 H14A . . 119.2 ?
C13 C14 H14A . . 119.2 ?
C14 C15 C16 . . 116.4(3) ?
C14 C15 H15A . . 121.8 ?
C16 C15 H15A . . 121.8 ?
N4 C16 C15 . . 131.4(3) ?
N4 C16 C11 . . 105.5(3) ?
C15 C16 C11 . . 123.1(3) ?
C18 C17 H17A . . 109.5 ?
C18 C17 H17B . . 109.5 ?
H17A C17 H17B . . 109.5 ?
C18 C17 H17C . . 109.5 ?
H17A C17 H17C . . 109.5 ?
H17B C17 H17C . . 109.5 ?
O2 C18 O1 . . 118.5(3) ?
O2 C18 C17 . . 121.1(3) ?
O1 C18 C17 . . 120.4(3) ?
O2 C18 Cu1 . . 59.32(14) ?
O1 C18 Cu1 . . 59.39(14) ?
C17 C18 Cu1 . . 174.9(2) ?

loop_
_geom_bond_atom_site_label_1
_geom_bond_atom_site_label_2
_geom_bond_site_symmetry_2
_geom_bond_distance
_geom_bond_publ_flag
Cu1 N1 . 1.969(2) ?
Cu1 N3 . 2.006(2) ?
Cu1 O2 . 2.053(2) ?
Cu1 O1 . 2.0546(19) ?
Cu1 C18 . 2.387(3) ?
Cu1 Cl1 . 2.4836(8) ?
N1 C7 . 1.320(3) ?
N1 C1 . 1.392(3) ?
N2 C7 . 1.335(4) ?
N2 C6 . 1.379(3) ?
N2 H2A . 0.8600 ?
N3 C10 . 1.336(3) ?
N3 C11 . 1.405(4) ?
N4 C10 . 1.336(4) ?
N4 C16 . 1.375(4) ?
N4 H4A . 0.8600 ?
O1 C18 . 1.267(3) ?
O2 C18 . 1.252(3) ?
O3 H1W . 0.8200 ?
O3 H2W . 0.8199 ?
C1 C2 . 1.389(4) ?
C1 C6 . 1.400(4) ?
C2 C3 . 1.378(4) ?
C2 H2B . 0.9300 ?
C3 C4 . 1.389(4) ?
C3 H3A . 0.9300 ?
C4 C5 . 1.362(4) ?
C4 H4B . 0.9300 ?
C5 C6 . 1.382(4) ?
C5 H5A . 0.9300 ?
C7 C8 . 1.496(4) ?
C8 C9 . 1.517(4) ?
C8 H8A . 0.9700 ?
C8 H8B . 0.9700 ?
C9 C10 . 1.489(4) ?
C9 H9A . 0.9700 ?
C9 H9B . 0.9700 ?
C11 C12 . 1.389(4) ?
C11 C16 . 1.397(4) ?
C12 C13 . 1.387(4) ?
C12 H12A . 0.9300 ?
C13 C14 . 1.393(5) ?
C13 H13A . 0.9300 ?
C14 C15 . 1.368(5) ?
C14 H14A . 0.9300 ?
C15 C16 . 1.389(4) ?
C15 H15A . 0.9300 ?
C17 C18 . 1.502(4) ?
C17 H17A . 0.9600 ?
C17 H17B . 0.9600 ?
C17 H17C . 0.9600 ?

loop_
_geom_hbond_atom_site_label_D
_geom_hbond_atom_site_label_H
_geom_hbond_atom_site_label_A
_geom_hbond_site_symmetry_A
_geom_hbond_distance_DH
_geom_hbond_distance_HA
_geom_hbond_distance_DA
_geom_hbond_angle_DHA
O3 H1W Cl1 . 0.82 2.32 3.132(2) 172.6
N2 H2A Cl1 1_545 0.86 2.44 3.203(2) 148.8
N4 H4A O3 2_645 0.86 1.93 2.786(3) 172.4
O3 H2W O1 4_575 0.82 2.00 2.822(3) 176.3
